data_4087583
loop_
_publ_author_name
'Dey, Subhayan'
'Quail, J. Wilson'
'M\"uller, Jens'

_publ_section_title
;
 [2]Ferrocenophanes with Nitrogen in Bridging Positions
;
_journal_issue 12
_journal_name_full Organometallics
_journal_page_first 3039
_journal_paper_doi 10.1021/acs.organomet.5b00340
_journal_volume 34
_journal_year 2015
_chemical_formula_moiety 'C21 H35 Fe N Si Sn'
_chemical_formula_sum 'C21 H35 Fe N Si Sn'
_chemical_formula_weight 504.13
_space_group_crystal_system monoclinic
_space_group_IT_number 14
_space_group_name_Hall '-P 2yn'
_space_group_name_H-M_alt 'P 1 21/n 1'
_atom_sites_solution_hydrogens geom
_audit_creation_method SHELXL-2014/7
_cell_angle_alpha 90
_cell_angle_beta 97.0033(9)
_cell_angle_gamma 90
_cell_formula_units_Z 4
_cell_length_a 8.6378(2)
_cell_length_b 15.6700(4)
_cell_length_c 16.6663(5)
_cell_measurement_reflns_used 9218
_cell_measurement_temperature 173(2)
_cell_measurement_theta_max 30.515
_cell_measurement_theta_min 2.539
_cell_volume 2239.03(10)
_computing_cell_refinement 'SAINT V8.34A (Bruker AXS Inc., 2013)'
_computing_data_collection 'Bruker Instrument Service v2013.10.0.0'
_computing_data_reduction 'SAINT V8.34A (Bruker AXS Inc., 2013)'
_computing_structure_refinement 'SHELXL-2014/7 (Sheldrick, 2014)'
_computing_structure_solution 'SHELXL-2014 (Sheldrick, 2014)'
_diffrn_ambient_temperature 173(2)
_diffrn_detector_area_resol_mean 8.3333
_diffrn_measured_fraction_theta_full 0.998
_diffrn_measured_fraction_theta_max 0.998
_diffrn_measurement_device_type 'Bruker Apex2 Kappa CCD'
_diffrn_measurement_method 'phi & omega scans'
_diffrn_radiation_type MoK\a
_diffrn_radiation_wavelength 0.71073
_diffrn_reflns_av_R_equivalents 0.0395
_diffrn_reflns_av_unetI/netI 0.0296
_diffrn_reflns_Laue_measured_fraction_full 0.998
_diffrn_reflns_Laue_measured_fraction_max 0.998
_diffrn_reflns_limit_h_max 12
_diffrn_reflns_limit_h_min -12
_diffrn_reflns_limit_k_max 19
_diffrn_reflns_limit_k_min -22
_diffrn_reflns_limit_l_max 23
_diffrn_reflns_limit_l_min -23
_diffrn_reflns_number 51094
_diffrn_reflns_point_group_measured_fraction_full 0.998
_diffrn_reflns_point_group_measured_fraction_max 0.998
_diffrn_reflns_theta_full 25.242
_diffrn_reflns_theta_max 30.536
_diffrn_reflns_theta_min 3.461
_diffrn_source 'fine-focus tube'
_exptl_absorpt_coefficient_mu 1.821
_exptl_absorpt_correction_T_max 0.91
_exptl_absorpt_correction_T_min 0.71
_exptl_absorpt_correction_type multi-scan
_exptl_absorpt_process_details 'SADABS V2014/2 (Bruker AXS Inc.)'
_exptl_crystal_colour orange
_exptl_crystal_density_diffrn 1.496
_exptl_crystal_description 'flat triangle'
_exptl_crystal_F_000 1032
_exptl_crystal_size_max 0.200
_exptl_crystal_size_mid 0.200
_exptl_crystal_size_min 0.050
_refine_diff_density_max 0.571
_refine_diff_density_min -0.548
_refine_diff_density_rms 0.083
_refine_ls_extinction_method none
_refine_ls_goodness_of_fit_ref 1.038
_refine_ls_hydrogen_treatment constr
_refine_ls_matrix_type full
_refine_ls_number_parameters 242
_refine_ls_number_reflns 6851
_refine_ls_number_restraints 6
_refine_ls_restrained_S_all 1.037
_refine_ls_R_factor_all 0.0349
_refine_ls_R_factor_gt 0.0253
_refine_ls_shift/su_max 0.004
_refine_ls_shift/su_mean 0.000
_refine_ls_structure_factor_coef Fsqd
_refine_ls_weighting_details 'w=1/[\s^2^(Fo^2^)+(0.0145P)^2^+1.4654P] where P=(Fo^2^+2Fc^2^)/3'
_refine_ls_weighting_scheme calc
_refine_ls_wR_factor_gt 0.0470
_refine_ls_wR_factor_ref 0.0501
_reflns_Friedel_coverage 0.000
_reflns_number_gt 5774
_reflns_number_total 6851
_reflns_threshold_expression 'I > 2\s(I)'
_cod_data_source_file om5b00340_si_002.cif
_cod_data_source_block 7SntBu2
_cod_original_cell_volume 2239.02(10)
_cod_original_sg_symbol_H-M 'P 21/n'
_cod_database_code 4087583
_shelx_shelxl_version_number 2014/7
_shelx_space_group_comment
;
The symmetry employed for this shelxl refinement is uniquely defined
by the following loop, which should always be used as a source of
symmetry information in preference to the above space-group names.
They are only intended as comments.
;
_shelx_estimated_absorpt_t_min 0.712
_shelx_estimated_absorpt_t_max 0.914

loop_
_space_group_symop_operation_xyz
'x, y, z'
'-x+1/2, y+1/2, -z+1/2'
'-x, -y, -z'
'x-1/2, -y-1/2, z-1/2'

loop_
_atom_site_label
_atom_site_type_symbol
_atom_site_fract_x
_atom_site_fract_y
_atom_site_fract_z
_atom_site_U_iso_or_equiv
_atom_site_adp_type
_atom_site_occupancy
_atom_site_site_symmetry_order
_atom_site_calc_flag
_atom_site_refinement_flags_posn
_atom_site_refinement_flags_adp
_atom_site_refinement_flags_occupancy
_atom_site_disorder_assembly
_atom_site_disorder_group
Fe1 Fe 0.78060(3) 0.93537(2) 0.59122(2) 0.01840(6) Uani 1 1 d . . . . .
Sn1 Sn 0.67291(2) 0.91657(2) 0.77769(2) 0.01779(4) Uani 1 1 d . . . . .
Si1 Si 0.42958(6) 0.75444(3) 0.69356(3) 0.01993(10) Uani 1 1 d . . . . .
N1 N 0.57369(17) 0.83083(9) 0.69120(9) 0.0203(3) Uani 1 1 d . . . . .
C1 C 0.6336(2) 0.84054(11) 0.61511(10) 0.0198(3) Uani 1 1 d . . . . .
C2 C 0.7769(2) 0.80508(11) 0.59461(12) 0.0259(4) Uani 1 1 d . . . . .
H2 H 0.8503 0.7680 0.6302 0.031 Uiso 1 1 calc R U . . .
C3 C 0.7984(3) 0.83347(13) 0.51538(12) 0.0321(5) Uani 1 1 d . . . . .
H3 H 0.8898 0.8201 0.4861 0.039 Uiso 1 1 calc R U . . .
C4 C 0.6693(2) 0.88488(13) 0.48603(11) 0.0315(5) Uani 1 1 d . . . . .
H4 H 0.6537 0.9141 0.4323 0.038 Uiso 1 1 calc R U . . .
C5 C 0.5664(2) 0.88921(12) 0.54701(11) 0.0253(4) Uani 1 1 d . . . . .
H5 H 0.4659 0.9215 0.5431 0.030 Uiso 1 1 calc R U . . .
C6 C 0.8000(2) 0.99302(11) 0.70064(10) 0.0187(3) Uani 1 1 d . . . . .
C7 C 0.9515(2) 0.97040(11) 0.68013(11) 0.0218(4) Uani 1 1 d . . . . .
H7 H 1.0262 0.9305 0.7116 0.026 Uiso 1 1 calc R U . . .
C8 C 0.9771(2) 1.01180(12) 0.60682(11) 0.0267(4) Uani 1 1 d . . . . .
H8 H 1.0715 1.0058 0.5780 0.032 Uiso 1 1 calc R U . . .
C9 C 0.8436(2) 1.06149(12) 0.58121(12) 0.0275(4) Uani 1 1 d . . . . .
H9 H 0.8269 1.0969 0.5309 0.033 Uiso 1 1 calc R U . . .
C10 C 0.7349(2) 1.05072(11) 0.63846(11) 0.0241(4) Uani 1 1 d . . . . .
H10 H 0.6298 1.0782 0.6353 0.029 Uiso 1 1 calc R U . . .
C11 C 0.2414(2) 0.79103(13) 0.63643(14) 0.0347(5) Uani 1 1 d . . . . .
H11A H 0.2570 0.8034 0.5803 0.052 Uiso 1 1 calc R U . . .
H11B H 0.2058 0.8428 0.6617 0.052 Uiso 1 1 calc R U . . .
H11C H 0.1627 0.7461 0.6373 0.052 Uiso 1 1 calc R U . . .
C12 C 0.4898(2) 0.65337(12) 0.64690(13) 0.0309(4) Uani 1 1 d . . . . .
H12A H 0.5732 0.6262 0.6832 0.046 Uiso 1 1 calc R U . . .
H12B H 0.5277 0.6662 0.5951 0.046 Uiso 1 1 calc R U . . .
H12C H 0.4002 0.6147 0.6379 0.046 Uiso 1 1 calc R U . . .
C13 C 0.3998(3) 0.73132(15) 0.80038(13) 0.0407(5) Uani 1 1 d . . . . .
H13A H 0.3921 0.7851 0.8296 0.061 Uiso 1 1 calc R U . . .
H13B H 0.4882 0.6981 0.8263 0.061 Uiso 1 1 calc R U . . .
H13C H 0.3034 0.6986 0.8013 0.061 Uiso 1 1 calc R U . . .
C14 C 0.8400(2) 0.85017(13) 0.86598(11) 0.0289(4) Uani 1 1 d . . . . .
C15 C 0.9178(3) 0.77862(15) 0.82233(15) 0.0470(6) Uani 1 1 d . . . . .
H15A H 0.9918 0.7478 0.8613 0.071 Uiso 1 1 calc R U . . .
H15B H 0.9735 0.8034 0.7801 0.071 Uiso 1 1 calc R U . . .
H15C H 0.8379 0.7390 0.7978 0.071 Uiso 1 1 calc R U . . .
C16 C 0.9622(3) 0.91466(15) 0.90093(14) 0.0418(5) Uani 1 1 d . . . . .
H16A H 1.0407 0.8858 0.9389 0.063 Uiso 1 1 calc R U . . .
H16B H 0.9118 0.9597 0.9293 0.063 Uiso 1 1 calc R U . . .
H16C H 1.0127 0.9400 0.8570 0.063 Uiso 1 1 calc R U . . .
C17 C 0.7622(3) 0.81050(18) 0.93448(14) 0.0522(7) Uani 1 1 d . . . . .
H17A H 0.7138 0.8555 0.9638 0.078 Uiso 1 1 calc R U . . .
H17B H 0.8407 0.7806 0.9716 0.078 Uiso 1 1 calc R U . . .
H17C H 0.6820 0.7699 0.9120 0.078 Uiso 1 1 calc R U . . .
C18 C 0.4962(2) 0.99730(12) 0.82457(12) 0.0282(4) Uani 1 1 d . . . . .
C19A C 0.3968(6) 1.0403(4) 0.7517(3) 0.0433(9) Uani 0.614(10) 1 d . . P A 1
H19A H 0.3151 1.0752 0.7713 0.065 Uiso 0.614(10) 1 calc R U P A 1
H19B H 0.3487 0.9962 0.7151 0.065 Uiso 0.614(10) 1 calc R U P A 1
H19C H 0.4639 1.0765 0.7227 0.065 Uiso 0.614(10) 1 calc R U P A 1
C20A C 0.5838(6) 1.0666(3) 0.8755(3) 0.0433(9) Uani 0.614(10) 1 d . . P A 1
H20A H 0.6453 1.0407 0.9225 0.065 Uiso 0.614(10) 1 calc R U P A 1
H20B H 0.5090 1.1071 0.8938 0.065 Uiso 0.614(10) 1 calc R U P A 1
H20C H 0.6536 1.0968 0.8430 0.065 Uiso 0.614(10) 1 calc R U P A 1
C21A C 0.3849(6) 0.9507(3) 0.8724(4) 0.0433(9) Uani 0.614(10) 1 d . . P A 1
H21A H 0.3176 0.9921 0.8954 0.065 Uiso 0.614(10) 1 calc R U P A 1
H21B H 0.4443 0.9183 0.9161 0.065 Uiso 0.614(10) 1 calc R U P A 1
H21C H 0.3205 0.9115 0.8367 0.065 Uiso 0.614(10) 1 calc R U P A 1
C19B C 0.3588(9) 1.0030(6) 0.7608(4) 0.0424(14) Uani 0.386(10) 1 d . . P A 2
H19D H 0.3926 1.0251 0.7107 0.064 Uiso 0.386(10) 1 calc R U P A 2
H19E H 0.2807 1.0415 0.7789 0.064 Uiso 0.386(10) 1 calc R U P A 2
H19F H 0.3131 0.9461 0.7509 0.064 Uiso 0.386(10) 1 calc R U P A 2
C20B C 0.5721(9) 1.0828(5) 0.8449(5) 0.0424(14) Uani 0.386(10) 1 d . U P A 2
H20D H 0.4989 1.1200 0.8689 0.064 Uiso 0.386(10) 1 calc R U P A 2
H20E H 0.6008 1.1093 0.7955 0.064 Uiso 0.386(10) 1 calc R U P A 2
H20F H 0.6660 1.0747 0.8835 0.064 Uiso 0.386(10) 1 calc R U P A 2
C21B C 0.4429(10) 0.9585(4) 0.9042(5) 0.0424(14) Uani 0.386(10) 1 d . . P A 2
H21D H 0.3978 0.9018 0.8926 0.064 Uiso 0.386(10) 1 calc R U P A 2
H21E H 0.3647 0.9958 0.9238 0.064 Uiso 0.386(10) 1 calc R U P A 2
H21F H 0.5333 0.9537 0.9456 0.064 Uiso 0.386(10) 1 calc R U P A 2

loop_
_atom_site_aniso_label
_atom_site_aniso_U_11
_atom_site_aniso_U_22
_atom_site_aniso_U_33
_atom_site_aniso_U_23
_atom_site_aniso_U_13
_atom_site_aniso_U_12
Fe1 0.02074(13) 0.01863(12) 0.01640(12) 0.00026(9) 0.00457(10) -0.00298(9)
Sn1 0.01836(6) 0.02006(6) 0.01544(6) -0.00032(4) 0.00404(4) -0.00017(4)
Si1 0.0201(2) 0.0195(2) 0.0208(2) 0.00080(18) 0.00479(19) -0.00299(18)
N1 0.0234(8) 0.0214(7) 0.0171(7) -0.0004(6) 0.0061(6) -0.0046(6)
C1 0.0231(9) 0.0190(8) 0.0179(8) -0.0023(6) 0.0046(7) -0.0063(7)
C2 0.0324(10) 0.0193(9) 0.0279(10) -0.0035(7) 0.0117(8) -0.0023(8)
C3 0.0407(12) 0.0305(10) 0.0285(10) -0.0105(8) 0.0174(9) -0.0104(9)
C4 0.0412(12) 0.0370(11) 0.0163(9) -0.0014(8) 0.0039(8) -0.0151(9)
C5 0.0265(10) 0.0292(10) 0.0196(9) -0.0002(7) -0.0002(7) -0.0089(8)
C6 0.0197(8) 0.0180(8) 0.0185(8) -0.0018(6) 0.0030(7) -0.0036(6)
C7 0.0185(8) 0.0245(9) 0.0221(9) -0.0012(7) 0.0020(7) -0.0016(7)
C8 0.0250(10) 0.0307(10) 0.0257(10) -0.0015(8) 0.0085(8) -0.0102(8)
C9 0.0373(11) 0.0217(9) 0.0238(9) 0.0040(7) 0.0054(8) -0.0074(8)
C10 0.0275(10) 0.0174(8) 0.0274(10) 0.0002(7) 0.0037(8) 0.0008(7)
C11 0.0227(10) 0.0345(11) 0.0467(13) -0.0008(9) 0.0033(9) 0.0016(8)
C12 0.0315(11) 0.0206(9) 0.0410(12) -0.0010(8) 0.0061(9) -0.0009(8)
C13 0.0521(14) 0.0436(13) 0.0284(11) 0.0020(9) 0.0128(10) -0.0205(11)
C14 0.0300(10) 0.0329(10) 0.0220(9) 0.0076(8) -0.0037(8) -0.0034(8)
C15 0.0552(16) 0.0374(13) 0.0457(14) 0.0095(11) -0.0049(12) 0.0166(11)
C16 0.0368(12) 0.0473(13) 0.0374(12) 0.0075(10) -0.0117(10) -0.0105(10)
C17 0.0464(15) 0.0777(19) 0.0300(12) 0.0268(12) -0.0053(11) -0.0166(13)
C18 0.0280(10) 0.0286(10) 0.0306(10) -0.0062(8) 0.0134(8) 0.0014(8)
C19A 0.0389(14) 0.0425(15) 0.0515(17) -0.0029(12) 0.0183(12) 0.0076(11)
C20A 0.0389(14) 0.0425(15) 0.0515(17) -0.0029(12) 0.0183(12) 0.0076(11)
C21A 0.0389(14) 0.0425(15) 0.0515(17) -0.0029(12) 0.0183(12) 0.0076(11)
C19B 0.041(2) 0.038(2) 0.052(3) -0.0118(19) 0.018(2) 0.0047(18)
C20B 0.041(2) 0.038(2) 0.052(3) -0.0118(19) 0.018(2) 0.0047(18)
C21B 0.041(2) 0.038(2) 0.052(3) -0.0118(19) 0.018(2) 0.0047(18)

loop_
_atom_type_symbol
_atom_type_description
_atom_type_scat_dispersion_real
_atom_type_scat_dispersion_imag
_atom_type_scat_source
C C 0.0033 0.0016 'International Tables Vol C Tables 4.2.6.8 and 6.1.1.4'
H H 0.0000 0.0000 'International Tables Vol C Tables 4.2.6.8 and 6.1.1.4'
N N 0.0061 0.0033 'International Tables Vol C Tables 4.2.6.8 and 6.1.1.4'
Si Si 0.0817 0.0704 'International Tables Vol C Tables 4.2.6.8 and 6.1.1.4'
Fe Fe 0.3463 0.8444 'International Tables Vol C Tables 4.2.6.8 and 6.1.1.4'
Sn Sn -0.6537 1.4246 'International Tables Vol C Tables 4.2.6.8 and 6.1.1.4'

loop_
_geom_angle_atom_site_label_1
_geom_angle_atom_site_label_2
_geom_angle_atom_site_label_3
_geom_angle
C6 Fe1 C1 97.78(7)
C6 Fe1 C10 41.53(7)
C1 Fe1 C10 114.91(7)
C6 Fe1 C7 41.46(7)
C1 Fe1 C7 118.11(7)
C10 Fe1 C7 68.62(7)
C6 Fe1 C5 117.13(7)
C1 Fe1 C5 41.22(7)
C10 Fe1 C5 104.21(8)
C7 Fe1 C5 154.76(7)
C6 Fe1 C2 114.90(7)
C1 Fe1 C2 41.33(7)
C10 Fe1 C2 151.05(7)
C7 Fe1 C2 105.17(8)
C5 Fe1 C2 68.84(8)
C6 Fe1 C4 157.01(8)
C1 Fe1 C4 69.24(7)
C10 Fe1 C4 125.58(8)
C7 Fe1 C4 161.50(8)
C5 Fe1 C4 40.95(8)
C2 Fe1 C4 68.36(8)
C6 Fe1 C3 153.82(8)
C1 Fe1 C3 69.29(7)
C10 Fe1 C3 164.56(8)
C7 Fe1 C3 123.74(8)
C5 Fe1 C3 68.56(8)
C2 Fe1 C3 40.76(8)
C4 Fe1 C3 40.28(9)
C6 Fe1 C9 69.60(7)
C1 Fe1 C9 153.77(8)
C10 Fe1 C9 40.83(7)
C7 Fe1 C9 68.00(8)
C5 Fe1 C9 123.20(8)
C2 Fe1 C9 164.86(8)
C4 Fe1 C9 113.64(8)
C3 Fe1 C9 130.92(8)
C6 Fe1 C8 69.61(7)
C1 Fe1 C8 157.65(8)
C10 Fe1 C8 68.33(8)
C7 Fe1 C8 40.61(7)
C5 Fe1 C8 161.05(8)
C2 Fe1 C8 126.21(8)
C4 Fe1 C8 128.49(8)
C3 Fe1 C8 113.94(8)
C9 Fe1 C8 40.04(8)
N1 Sn1 C6 98.24(6)
N1 Sn1 C14 109.92(7)
C6 Sn1 C14 108.81(7)
N1 Sn1 C18 111.91(7)
C6 Sn1 C18 108.58(7)
C14 Sn1 C18 117.59(8)
N1 Si1 C13 109.85(9)
N1 Si1 C12 109.85(8)
C13 Si1 C12 108.11(10)
N1 Si1 C11 111.05(9)
C13 Si1 C11 109.44(11)
C12 Si1 C11 108.49(10)
C1 N1 Si1 115.56(11)
C1 N1 Sn1 112.44(10)
Si1 N1 Sn1 131.94(8)
C5 C1 N1 127.05(17)
C5 C1 C2 107.20(16)
N1 C1 C2 125.71(16)
C5 C1 Fe1 69.89(10)
N1 C1 Fe1 123.63(12)
C2 C1 Fe1 69.99(10)
C3 C2 C1 108.23(18)
C3 C2 Fe1 70.04(11)
C1 C2 Fe1 68.68(10)
C3 C2 H2 125.9
C1 C2 H2 125.9
Fe1 C2 H2 125.9
C4 C3 C2 108.17(17)
C4 C3 Fe1 69.81(11)
C2 C3 Fe1 69.20(10)
C4 C3 H3 125.9
C2 C3 H3 125.9
Fe1 C3 H3 125.9
C3 C4 C5 108.25(17)
C3 C4 Fe1 69.92(11)
C5 C4 Fe1 69.00(10)
C3 C4 H4 125.9
C5 C4 H4 125.9
Fe1 C4 H4 125.9
C1 C5 C4 108.13(17)
C1 C5 Fe1 68.89(10)
C4 C5 Fe1 70.05(11)
C1 C5 H5 125.9
C4 C5 H5 125.9
Fe1 C5 H5 125.9
C7 C6 C10 105.73(15)
C7 C6 Fe1 69.71(10)
C10 C6 Fe1 69.44(10)
C7 C6 Sn1 123.38(13)
C10 C6 Sn1 126.67(13)
Fe1 C6 Sn1 107.27(7)
C8 C7 C6 109.43(16)
C8 C7 Fe1 70.90(11)
C6 C7 Fe1 68.83(10)
C8 C7 H7 125.3
C6 C7 H7 125.3
Fe1 C7 H7 125.3
C9 C8 C7 107.70(16)
C9 C8 Fe1 69.77(11)
C7 C8 Fe1 68.49(10)
C9 C8 H8 126.1
C7 C8 H8 126.1
Fe1 C8 H8 126.1
C8 C9 C10 108.15(16)
C8 C9 Fe1 70.19(11)
C10 C9 Fe1 68.36(10)
C8 C9 H9 125.9
C10 C9 H9 125.9
Fe1 C9 H9 125.9
C9 C10 C6 108.98(16)
C9 C10 Fe1 70.81(11)
C6 C10 Fe1 69.02(10)
C9 C10 H10 125.5
C6 C10 H10 125.5
Fe1 C10 H10 125.5
Si1 C11 H11A 109.5
Si1 C11 H11B 109.5
H11A C11 H11B 109.5
Si1 C11 H11C 109.5
H11A C11 H11C 109.5
H11B C11 H11C 109.5
Si1 C12 H12A 109.5
Si1 C12 H12B 109.5
H12A C12 H12B 109.5
Si1 C12 H12C 109.5
H12A C12 H12C 109.5
H12B C12 H12C 109.5
Si1 C13 H13A 109.5
Si1 C13 H13B 109.5
H13A C13 H13B 109.5
Si1 C13 H13C 109.5
H13A C13 H13C 109.5
H13B C13 H13C 109.5
C16 C14 C17 109.38(18)
C16 C14 C15 110.00(19)
C17 C14 C15 108.38(19)
C16 C14 Sn1 108.07(13)
C17 C14 Sn1 112.41(15)
C15 C14 Sn1 108.59(13)
C14 C15 H15A 109.5
C14 C15 H15B 109.5
H15A C15 H15B 109.5
C14 C15 H15C 109.5
H15A C15 H15C 109.5
H15B C15 H15C 109.5
C14 C16 H16A 109.5
C14 C16 H16B 109.5
H16A C16 H16B 109.5
C14 C16 H16C 109.5
H16A C16 H16C 109.5
H16B C16 H16C 109.5
C14 C17 H17A 109.5
C14 C17 H17B 109.5
H17A C17 H17B 109.5
C14 C17 H17C 109.5
H17A C17 H17C 109.5
H17B C17 H17C 109.5
C19B C18 C20B 113.0(4)
C21A C18 C20A 110.9(3)
C21A C18 C19A 107.2(3)
C20A C18 C19A 108.5(3)
C19B C18 C21B 109.5(4)
C20B C18 C21B 108.4(4)
C19B C18 Sn1 107.9(3)
C21A C18 Sn1 115.08(19)
C20B C18 Sn1 106.8(3)
C20A C18 Sn1 106.8(2)
C19A C18 Sn1 108.23(18)
C21B C18 Sn1 111.3(3)
C18 C19A H19A 109.5
C18 C19A H19B 109.5
H19A C19A H19B 109.5
C18 C19A H19C 109.5
H19A C19A H19C 109.5
H19B C19A H19C 109.5
C18 C20A H20A 109.5
C18 C20A H20B 109.5
H20A C20A H20B 109.5
C18 C20A H20C 109.5
H20A C20A H20C 109.5
H20B C20A H20C 109.5
C18 C21A H21A 109.5
C18 C21A H21B 109.5
H21A C21A H21B 109.5
C18 C21A H21C 109.5
H21A C21A H21C 109.5
H21B C21A H21C 109.5
C18 C19B H19D 109.5
C18 C19B H19E 109.5
H19D C19B H19E 109.5
C18 C19B H19F 109.5
H19D C19B H19F 109.5
H19E C19B H19F 109.5
C18 C20B H20D 109.5
C18 C20B H20E 109.5
H20D C20B H20E 109.5
C18 C20B H20F 109.5
H20D C20B H20F 109.5
H20E C20B H20F 109.5
C18 C21B H21D 109.5
C18 C21B H21E 109.5
H21D C21B H21E 109.5
C18 C21B H21F 109.5
H21D C21B H21F 109.5
H21E C21B H21F 109.5

loop_
_geom_bond_atom_site_label_1
_geom_bond_atom_site_label_2
_geom_bond_distance
Fe1 C6 2.0236(17)
Fe1 C1 2.0252(17)
Fe1 C10 2.0293(18)
Fe1 C7 2.0355(18)
Fe1 C5 2.0385(18)
Fe1 C2 2.0428(18)
Fe1 C4 2.0524(19)
Fe1 C3 2.0539(19)
Fe1 C9 2.0618(18)
Fe1 C8 2.0674(18)
Sn1 N1 2.0775(14)
Sn1 C6 2.1526(17)
Sn1 C14 2.1937(19)
Sn1 C18 2.1984(18)
Si1 N1 1.7309(15)
Si1 C13 1.865(2)
Si1 C12 1.8663(19)
Si1 C11 1.871(2)
N1 C1 1.435(2)
C1 C5 1.430(3)
C1 C2 1.436(3)
C2 C3 1.427(3)
C2 H2 1.0000
C3 C4 1.414(3)
C3 H3 1.0000
C4 C5 1.431(3)
C4 H4 1.0000
C5 H5 1.0000
C6 C7 1.437(2)
C6 C10 1.437(2)
C7 C8 1.424(3)
C7 H7 1.0000
C8 C9 1.414(3)
C8 H8 1.0000
C9 C10 1.427(3)
C9 H9 1.0000
C10 H10 1.0000
C11 H11A 0.9800
C11 H11B 0.9800
C11 H11C 0.9800
C12 H12A 0.9800
C12 H12B 0.9800
C12 H12C 0.9800
C13 H13A 0.9800
C13 H13B 0.9800
C13 H13C 0.9800
C14 C16 1.525(3)
C14 C17 1.526(3)
C14 C15 1.535(3)
C15 H15A 0.9800
C15 H15B 0.9800
C15 H15C 0.9800
C16 H16A 0.9800
C16 H16B 0.9800
C16 H16C 0.9800
C17 H17A 0.9800
C17 H17B 0.9800
C17 H17C 0.9800
C18 C19B 1.496(8)
C18 C21A 1.509(5)
C18 C20B 1.512(8)
C18 C20A 1.523(5)
C18 C19A 1.553(5)
C18 C21B 1.578(8)
C19A H19A 0.9800
C19A H19B 0.9800
C19A H19C 0.9800
C20A H20A 0.9800
C20A H20B 0.9800
C20A H20C 0.9800
C21A H21A 0.9800
C21A H21B 0.9800
C21A H21C 0.9800
C19B H19D 0.9800
C19B H19E 0.9800
C19B H19F 0.9800
C20B H20D 0.9800
C20B H20E 0.9800
C20B H20F 0.9800
C21B H21D 0.9800
C21B H21E 0.9800
C21B H21F 0.9800

loop_
_geom_torsion_atom_site_label_1
_geom_torsion_atom_site_label_2
_geom_torsion_atom_site_label_3
_geom_torsion_atom_site_label_4
_geom_torsion
C13 Si1 N1 C1 166.25(14)
C12 Si1 N1 C1 47.46(15)
C11 Si1 N1 C1 -72.55(15)
C13 Si1 N1 Sn1 -16.67(15)
C12 Si1 N1 Sn1 -135.45(11)
C11 Si1 N1 Sn1 104.53(12)
Si1 N1 C1 C5 82.3(2)
Sn1 N1 C1 C5 -95.36(18)
Si1 N1 C1 C2 -100.17(18)
Sn1 N1 C1 C2 82.18(18)
Si1 N1 C1 Fe1 171.43(9)
Sn1 N1 C1 Fe1 -6.23(18)
C5 C1 C2 C3 1.2(2)
N1 C1 C2 C3 -176.70(16)
Fe1 C1 C2 C3 -59.04(13)
C5 C1 C2 Fe1 60.28(12)
N1 C1 C2 Fe1 -117.66(17)
C1 C2 C3 C4 -0.9(2)
Fe1 C2 C3 C4 -59.12(14)
C1 C2 C3 Fe1 58.21(12)
C2 C3 C4 C5 0.2(2)
Fe1 C3 C4 C5 -58.52(13)
C2 C3 C4 Fe1 58.74(13)
N1 C1 C5 C4 176.81(16)
C2 C1 C5 C4 -1.1(2)
Fe1 C1 C5 C4 59.25(13)
N1 C1 C5 Fe1 117.56(17)
C2 C1 C5 Fe1 -60.35(12)
C3 C4 C5 C1 0.5(2)
Fe1 C4 C5 C1 -58.53(12)
C3 C4 C5 Fe1 59.08(13)
C10 C6 C7 C8 -1.0(2)
Fe1 C6 C7 C8 59.43(13)
Sn1 C6 C7 C8 157.21(13)
C10 C6 C7 Fe1 -60.46(12)
Sn1 C6 C7 Fe1 97.78(12)
C6 C7 C8 C9 0.8(2)
Fe1 C7 C8 C9 58.94(13)
C6 C7 C8 Fe1 -58.17(12)
C7 C8 C9 C10 -0.2(2)
Fe1 C8 C9 C10 57.96(13)
C7 C8 C9 Fe1 -58.14(13)
C8 C9 C10 C6 -0.5(2)
Fe1 C9 C10 C6 58.63(12)
C8 C9 C10 Fe1 -59.09(13)
C7 C6 C10 C9 0.9(2)
Fe1 C6 C10 C9 -59.72(13)
Sn1 C6 C10 C9 -156.39(13)
C7 C6 C10 Fe1 60.63(12)
Sn1 C6 C10 Fe1 -96.67(13)
